data_7005084
loop_
_publ_author_name
'Kennedy, Frazer'
'Shavaleev, Nail M.'
'Koullourou, Thelma'
'Bell, Zo\"e R'
'Jeffery, John C.'
'Faulkner, Stephen'
'Ward, Michael D.'

_publ_section_title
;
 Sensitised near-infrared luminescence from lanthanide(III) centres
 using Re(I) and Pt(II) diimine complexes as energy donors in d-f
 dinuclear complexes based on 2,3-bis(2-pyridyl)pyrazine.
;
_journal_issue 15
_journal_name_full 'Dalton transactions (Cambridge, England : 2003)'
_journal_page_first 1492
_journal_page_last 1499
_journal_paper_doi 10.1039/b616423d
_journal_year 2007
_chemical_formula_sum 'C18 H11 Cl4 N4 O3 Re'
_chemical_formula_weight 659.31
_chemical_name_systematic
;
?
;
_space_group_IT_number 14
_symmetry_cell_setting monoclinic
_symmetry_space_group_name_Hall '-P 2ybc'
_symmetry_space_group_name_H-M 'P 1 21/c 1'
_atom_sites_solution_hydrogens geom
_atom_sites_solution_primary direct
_atom_sites_solution_secondary difmap
_audit_creation_method SHELXL-97
_cell_angle_alpha 90.00
_cell_angle_beta 94.969(5)
_cell_angle_gamma 90.00
_cell_formula_units_Z 4
_cell_length_a 6.4657(16)
_cell_length_b 19.437(5)
_cell_length_c 17.053(4)
_cell_measurement_temperature 173(2)
_cell_volume 2135.1(9)
_computing_structure_refinement 'SHELXL-97 (Sheldrick, 1997)'
_computing_structure_solution 'SHELXS-97 (Sheldrick, 1990)'
_diffrn_ambient_temperature 173(2)
_diffrn_measured_fraction_theta_full 0.927
_diffrn_measured_fraction_theta_max 0.927
_diffrn_measurement_device_type 'Siemens SMART area detector'
_diffrn_measurement_method '\w rotation with narrow frames'
_diffrn_radiation_monochromator graphite
_diffrn_radiation_source 'fine-focus sealed tube'
_diffrn_radiation_type MoK\a
_diffrn_radiation_wavelength 0.71073
_diffrn_reflns_av_R_equivalents 0.0376
_diffrn_reflns_av_sigmaI/netI 0.0456
_diffrn_reflns_limit_h_max 8
_diffrn_reflns_limit_h_min -8
_diffrn_reflns_limit_k_max 24
_diffrn_reflns_limit_k_min -25
_diffrn_reflns_limit_l_max 22
_diffrn_reflns_limit_l_min -18
_diffrn_reflns_number 11953
_diffrn_reflns_theta_full 27.53
_diffrn_reflns_theta_max 27.53
_diffrn_reflns_theta_min 1.59
_exptl_absorpt_coefficient_mu 6.220
_exptl_absorpt_correction_T_max 0.49
_exptl_absorpt_correction_T_min 0.14
_exptl_absorpt_correction_type 'Empirical, pseudo-azimuthal scan (SADABS)'
_exptl_crystal_colour orange
_exptl_crystal_density_diffrn 2.051
_exptl_crystal_density_method 'not measured'
_exptl_crystal_description block
_exptl_crystal_F_000 1256
_exptl_crystal_size_max 0.3
_exptl_crystal_size_mid 0.2
_exptl_crystal_size_min 0.1
_refine_diff_density_max 1.378
_refine_diff_density_min -0.919
_refine_diff_density_rms 0.164
_refine_ls_extinction_method none
_refine_ls_goodness_of_fit_ref 1.118
_refine_ls_hydrogen_treatment constr
_refine_ls_matrix_type full
_refine_ls_number_parameters 271
_refine_ls_number_reflns 4571
_refine_ls_number_restraints 0
_refine_ls_restrained_S_all 1.118
_refine_ls_R_factor_all 0.0456
_refine_ls_R_factor_gt 0.0334
_refine_ls_shift/su_max 0.002
_refine_ls_shift/su_mean 0.000
_refine_ls_structure_factor_coef Fsqd
_refine_ls_weighting_details 'calc w=1/[\s^2^(Fo^2^)+(0.0446P)^2^+2.4169P] where P=(Fo^2^+2Fc^2^)/3'
_refine_ls_weighting_scheme calc
_refine_ls_wR_factor_gt 0.0897
_refine_ls_wR_factor_ref 0.0949
_reflns_number_gt 3670
_reflns_number_total 4571
_reflns_threshold_expression >2sigma(I)
_cod_data_source_file b616423d.txt
_cod_data_source_block larges
_cod_original_cell_volume 2135.0(9)
_cod_original_sg_symbol_H-M P2(1)/c
_cod_database_code 7005084

loop_
_symmetry_equiv_pos_as_xyz
'x, y, z'
'-x, y+1/2, -z+1/2'
'-x, -y, -z'
'x, -y-1/2, z-1/2'

loop_
_atom_site_label
_atom_site_type_symbol
_atom_site_fract_x
_atom_site_fract_y
_atom_site_fract_z
_atom_site_U_iso_or_equiv
_atom_site_adp_type
_atom_site_occupancy
_atom_site_symmetry_multiplicity
_atom_site_calc_flag
_atom_site_refinement_flags
_atom_site_disorder_assembly
_atom_site_disorder_group
Re1 Re 0.41627(3) 0.726113(11) 0.199337(12) 0.02027(9) Uani 1 1 d . . .
Cl1 Cl 0.6053(2) 0.83324(8) 0.23360(9) 0.0330(3) Uani 1 1 d . . .
Cl11 Cl 0.5875(6) 0.50439(14) 0.14898(16) 0.1105(13) Uani 1 1 d . . .
Cl12 Cl 0.9429(4) 0.41490(14) 0.17491(16) 0.0747(7) Uani 1 1 d . . .
Cl13 Cl 0.6823(4) 0.40952(15) 0.02966(14) 0.0744(7) Uani 1 1 d . . .
O41 O 0.1667(8) 0.5976(3) 0.1547(3) 0.0494(13) Uani 1 1 d . . .
O51 O 0.1553(8) 0.7388(2) 0.3411(3) 0.0395(12) Uani 1 1 d . . .
O61 O 0.7516(7) 0.6443(2) 0.2975(3) 0.0364(10) Uani 1 1 d . . .
N11 N 0.5771(7) 0.7264(2) 0.0927(3) 0.0235(10) Uani 1 1 d . . .
N21 N 0.2366(7) 0.7927(2) 0.1180(2) 0.0185(9) Uani 1 1 d . . .
N24 N 0.0523(7) 0.8925(2) 0.0202(3) 0.0252(10) Uani 1 1 d . . .
N31 N 0.5484(7) 0.9213(2) -0.0306(3) 0.0223(10) Uani 1 1 d . . .
C12 C 0.5057(8) 0.7696(3) 0.0345(3) 0.0187(11) Uani 1 1 d . . .
C13 C 0.5863(9) 0.7682(3) -0.0390(4) 0.0249(12) Uani 1 1 d . . .
H13A H 0.5309 0.7973 -0.0804 0.030 Uiso 1 1 calc R . .
C14 C 0.7492(10) 0.7236(3) -0.0502(4) 0.0308(14) Uani 1 1 d . . .
H14A H 0.8073 0.7223 -0.0995 0.037 Uiso 1 1 calc R . .
C15 C 0.8264(9) 0.6811(3) 0.0103(4) 0.0321(14) Uani 1 1 d . . .
H15A H 0.9393 0.6510 0.0038 0.038 Uiso 1 1 calc R . .
C16 C 0.7359(9) 0.6835(3) 0.0802(4) 0.0291(13) Uani 1 1 d . . .
H16A H 0.7870 0.6538 0.1216 0.035 Uiso 1 1 calc R . .
C22 C 0.3252(8) 0.8126(3) 0.0514(3) 0.0189(10) Uani 1 1 d . . .
C23 C 0.2404(8) 0.8679(3) 0.0073(3) 0.0211(11) Uani 1 1 d . . .
C25 C -0.0431(9) 0.8681(3) 0.0804(3) 0.0266(12) Uani 1 1 d . . .
H25A H -0.1799 0.8831 0.0878 0.032 Uiso 1 1 calc R . .
C26 C 0.0543(8) 0.8209(3) 0.1330(3) 0.0228(11) Uani 1 1 d . . .
H26A H -0.0082 0.8086 0.1794 0.027 Uiso 1 1 calc R . .
C32 C 0.3491(9) 0.9080(3) -0.0514(3) 0.0226(11) Uani 1 1 d . . .
C33 C 0.2375(9) 0.9355(3) -0.1179(3) 0.0275(12) Uani 1 1 d . . .
H33A H 0.0962 0.9236 -0.1308 0.033 Uiso 1 1 calc R . .
C34 C 0.3384(10) 0.9806(3) -0.1645(4) 0.0310(14) Uani 1 1 d . . .
H34A H 0.2685 1.0004 -0.2104 0.037 Uiso 1 1 calc R . .
C35 C 0.5439(10) 0.9959(3) -0.1423(3) 0.0300(13) Uani 1 1 d . . .
H35A H 0.6165 1.0278 -0.1720 0.036 Uiso 1 1 calc R . .
C36 C 0.6434(9) 0.9646(3) -0.0767(3) 0.0262(12) Uani 1 1 d . . .
H36A H 0.7863 0.9743 -0.0637 0.031 Uiso 1 1 calc R . .
C41 C 0.2542(8) 0.6417(3) 0.1651(4) 0.0211(12) Uani 1 1 d . . .
C51 C 0.2502(10) 0.7338(3) 0.2870(4) 0.0267(13) Uani 1 1 d . . .
C61 C 0.6220(9) 0.6730(3) 0.2621(3) 0.0282(13) Uani 1 1 d . . .
C100 C 0.6882(13) 0.4247(4) 0.1304(5) 0.052(2) Uani 1 1 d . . .
H100 H 0.5989 0.3893 0.1534 0.063 Uiso 1 1 calc R . .

loop_
_atom_site_aniso_label
_atom_site_aniso_U_11
_atom_site_aniso_U_22
_atom_site_aniso_U_33
_atom_site_aniso_U_23
_atom_site_aniso_U_13
_atom_site_aniso_U_12
Re1 0.01961(13) 0.02432(13) 0.01736(13) 0.00321(9) 0.00440(8) 0.00359(9)
Cl1 0.0302(8) 0.0377(8) 0.0317(8) -0.0024(6) 0.0057(6) -0.0017(6)
Cl11 0.198(4) 0.0750(17) 0.0651(16) 0.0119(13) 0.0478(19) 0.079(2)
Cl12 0.0757(16) 0.0750(15) 0.0678(15) 0.0040(13) -0.0261(12) -0.0045(12)
Cl13 0.0608(14) 0.1085(19) 0.0532(13) -0.0252(13) 0.0009(11) 0.0170(14)
O41 0.052(3) 0.047(3) 0.048(3) 0.003(3) 0.001(3) 0.014(3)
O51 0.037(3) 0.050(3) 0.035(3) 0.004(2) 0.021(2) 0.003(2)
O61 0.031(2) 0.042(3) 0.034(3) 0.014(2) -0.007(2) 0.006(2)
N11 0.017(2) 0.027(2) 0.028(3) -0.003(2) 0.010(2) -0.0018(19)
N21 0.018(2) 0.027(2) 0.010(2) 0.0054(17) -0.0009(17) 0.0032(18)
N24 0.021(2) 0.027(2) 0.029(3) 0.002(2) 0.003(2) 0.0021(19)
N31 0.021(2) 0.022(2) 0.025(2) 0.0007(19) 0.0047(19) 0.0016(19)
C12 0.018(3) 0.020(3) 0.017(3) 0.000(2) 0.000(2) 0.000(2)
C13 0.028(3) 0.025(3) 0.023(3) 0.004(2) 0.007(2) 0.004(2)
C14 0.034(3) 0.036(3) 0.023(3) -0.004(2) 0.010(3) 0.005(3)
C15 0.029(3) 0.039(3) 0.029(3) -0.002(3) 0.007(3) 0.011(3)
C16 0.028(3) 0.034(3) 0.025(3) 0.002(3) 0.005(2) 0.005(3)
C22 0.018(2) 0.022(3) 0.016(2) -0.001(2) -0.001(2) -0.003(2)
C23 0.017(3) 0.021(3) 0.025(3) -0.003(2) 0.002(2) -0.001(2)
C25 0.016(3) 0.032(3) 0.032(3) -0.003(3) 0.005(2) 0.001(2)
C26 0.019(3) 0.024(3) 0.026(3) -0.006(2) 0.007(2) -0.001(2)
C32 0.029(3) 0.021(3) 0.019(3) 0.002(2) 0.006(2) 0.002(2)
C33 0.026(3) 0.030(3) 0.026(3) 0.003(2) -0.003(2) 0.004(2)
C34 0.037(3) 0.034(3) 0.021(3) 0.009(2) 0.003(3) 0.008(3)
C35 0.039(3) 0.025(3) 0.027(3) 0.002(2) 0.012(3) 0.001(3)
C36 0.027(3) 0.022(3) 0.031(3) 0.002(2) 0.009(2) 0.001(2)
C41 0.013(2) 0.015(3) 0.036(3) 0.017(2) 0.009(2) 0.003(2)
C51 0.028(3) 0.030(3) 0.022(3) 0.012(2) 0.000(2) 0.007(2)
C61 0.027(3) 0.034(3) 0.025(3) 0.000(3) 0.007(2) -0.005(3)
C100 0.066(5) 0.051(5) 0.041(4) 0.003(4) 0.011(4) 0.012(4)

loop_
_atom_type_symbol
_atom_type_description
_atom_type_scat_dispersion_real
_atom_type_scat_dispersion_imag
_atom_type_scat_source
C C 0.0033 0.0016 'International Tables Vol C Tables 4.2.6.8 and 6.1.1.4'
H H 0.0000 0.0000 'International Tables Vol C Tables 4.2.6.8 and 6.1.1.4'
N N 0.0061 0.0033 'International Tables Vol C Tables 4.2.6.8 and 6.1.1.4'
O O 0.0106 0.0060 'International Tables Vol C Tables 4.2.6.8 and 6.1.1.4'
F F 0.0171 0.0103 'International Tables Vol C Tables 4.2.6.8 and 6.1.1.4'
Cl Cl 0.1484 0.1585 'International Tables Vol C Tables 4.2.6.8 and 6.1.1.4'
Nd Nd -0.1943 3.0179 'International Tables Vol C Tables 4.2.6.8 and 6.1.1.4'
Re Re -1.0185 7.2310 'International Tables Vol C Tables 4.2.6.8 and 6.1.1.4'

loop_
_geom_angle_atom_site_label_1
_geom_angle_atom_site_label_2
_geom_angle_atom_site_label_3
_geom_angle
_geom_angle_site_symmetry_1
_geom_angle_site_symmetry_3
_geom_angle_publ_flag
C51 Re1 C61 90.8(2) . . ?
C51 Re1 C41 88.7(2) . . ?
C61 Re1 C41 92.4(2) . . ?
C51 Re1 N21 98.5(2) . . ?
C61 Re1 N21 169.0(2) . . ?
C41 Re1 N21 93.72(19) . . ?
C51 Re1 N11 172.9(2) . . ?
C61 Re1 N11 96.2(2) . . ?
C41 Re1 N11 92.0(2) . . ?
N21 Re1 N11 74.38(17) . . ?
C51 Re1 Cl1 92.83(19) . . ?
C61 Re1 Cl1 90.93(18) . . ?
C41 Re1 Cl1 176.33(15) . . ?
N21 Re1 Cl1 82.75(13) . . ?
N11 Re1 Cl1 86.11(13) . . ?
C12 N11 C16 118.8(5) . . ?
C12 N11 Re1 117.3(4) . . ?
C16 N11 Re1 123.7(4) . . ?
C26 N21 C22 118.6(5) . . ?
C26 N21 Re1 123.6(4) . . ?
C22 N21 Re1 117.4(3) . . ?
C25 N24 C23 119.1(5) . . ?
C32 N31 C36 116.6(5) . . ?
N11 C12 C13 121.1(5) . . ?
N11 C12 C22 115.6(5) . . ?
C13 C12 C22 123.0(5) . . ?
C14 C13 C12 118.8(5) . . ?
C14 C13 H13A 120.6 . . ?
C12 C13 H13A 120.6 . . ?
C15 C14 C13 119.9(6) . . ?
C15 C14 H14A 120.1 . . ?
C13 C14 H14A 120.1 . . ?
C16 C15 C14 118.4(6) . . ?
C16 C15 H15A 120.8 . . ?
C14 C15 H15A 120.8 . . ?
N11 C16 C15 123.0(6) . . ?
N11 C16 H16A 118.5 . . ?
C15 C16 H16A 118.5 . . ?
N21 C22 C23 119.3(5) . . ?
N21 C22 C12 113.2(4) . . ?
C23 C22 C12 127.4(5) . . ?
N24 C23 C22 120.3(5) . . ?
N24 C23 C32 114.2(5) . . ?
C22 C23 C32 125.3(5) . . ?
N24 C25 C26 121.2(5) . . ?
N24 C25 H25A 119.4 . . ?
C26 C25 H25A 119.4 . . ?
N21 C26 C25 120.0(5) . . ?
N21 C26 H26A 120.0 . . ?
C25 C26 H26A 120.0 . . ?
N31 C32 C33 124.2(5) . . ?
N31 C32 C23 115.0(5) . . ?
C33 C32 C23 120.4(5) . . ?
C34 C33 C32 118.3(6) . . ?
C34 C33 H33A 120.9 . . ?
C32 C33 H33A 120.9 . . ?
C35 C34 C33 117.9(6) . . ?
C35 C34 H34A 121.0 . . ?
C33 C34 H34A 121.0 . . ?
C36 C35 C34 119.7(6) . . ?
C36 C35 H35A 120.1 . . ?
C34 C35 H35A 120.1 . . ?
N31 C36 C35 123.2(6) . . ?
N31 C36 H36A 118.4 . . ?
C35 C36 H36A 118.4 . . ?
O41 C41 Re1 172.9(6) . . ?
O51 C51 Re1 178.0(6) . . ?
O61 C61 Re1 176.0(5) . . ?
Cl11 C100 Cl13 111.0(4) . . ?
Cl11 C100 Cl12 111.8(5) . . ?
Cl13 C100 Cl12 110.3(4) . . ?
Cl11 C100 H100 107.8 . . ?
Cl13 C100 H100 107.8 . . ?
Cl12 C100 H100 107.8 . . ?

loop_
_geom_bond_atom_site_label_1
_geom_bond_atom_site_label_2
_geom_bond_distance
_geom_bond_site_symmetry_2
_geom_bond_publ_flag
Re1 C51 1.920(6) . ?
Re1 C61 1.932(6) . ?
Re1 C41 2.006(6) . ?
Re1 N21 2.161(4) . ?
Re1 N11 2.171(5) . ?
Re1 Cl1 2.4592(16) . ?
Cl11 C100 1.721(8) . ?
Cl12 C100 1.763(9) . ?
Cl13 C100 1.740(8) . ?
O41 C41 1.034(7) . ?
O51 C51 1.156(8) . ?
O61 C61 1.136(7) . ?
N11 C12 1.350(7) . ?
N11 C16 1.354(7) . ?
N21 C26 1.344(7) . ?
N21 C22 1.371(7) . ?
N24 C25 1.330(7) . ?
N24 C23 1.343(7) . ?
N31 C32 1.332(7) . ?
N31 C36 1.337(7) . ?
C12 C13 1.399(8) . ?
C12 C22 1.483(7) . ?
C13 C14 1.391(8) . ?
C13 H13A 0.9500 . ?
C14 C15 1.381(9) . ?
C14 H14A 0.9500 . ?
C15 C16 1.373(8) . ?
C15 H15A 0.9500 . ?
C16 H16A 0.9500 . ?
C22 C23 1.396(7) . ?
C23 C32 1.492(7) . ?
C25 C26 1.394(8) . ?
C25 H25A 0.9500 . ?
C26 H26A 0.9500 . ?
C32 C33 1.397(8) . ?
C33 C34 1.383(8) . ?
C33 H33A 0.9500 . ?
C34 C35 1.383(9) . ?
C34 H34A 0.9500 . ?
C35 C36 1.383(8) . ?
C35 H35A 0.9500 . ?
C36 H36A 0.9500 . ?
C100 H100 1.0000 . ?

loop_
_geom_torsion_atom_site_label_1
_geom_torsion_atom_site_label_2
_geom_torsion_atom_site_label_3
_geom_torsion_atom_site_label_4
_geom_torsion
_geom_torsion_site_symmetry_1
_geom_torsion_site_symmetry_2
_geom_torsion_site_symmetry_3
_geom_torsion_site_symmetry_4
_geom_torsion_publ_flag
C51 Re1 N11 C12 4(2) . . . . ?
C61 Re1 N11 C12 -168.2(4) . . . . ?
C41 Re1 N11 C12 99.2(4) . . . . ?
N21 Re1 N11 C12 5.9(4) . . . . ?
Cl1 Re1 N11 C12 -77.7(4) . . . . ?
C51 Re1 N11 C16 -172.3(17) . . . . ?
C61 Re1 N11 C16 15.5(5) . . . . ?
C41 Re1 N11 C16 -77.2(5) . . . . ?
N21 Re1 N11 C16 -170.5(5) . . . . ?
Cl1 Re1 N11 C16 106.0(5) . . . . ?
C51 Re1 N21 C26 -5.6(5) . . . . ?
C61 Re1 N21 C26 -152.9(10) . . . . ?
C41 Re1 N21 C26 83.6(4) . . . . ?
N11 Re1 N21 C26 174.7(5) . . . . ?
Cl1 Re1 N21 C26 -97.4(4) . . . . ?
C51 Re1 N21 C22 167.5(4) . . . . ?
C61 Re1 N21 C22 20.2(13) . . . . ?
C41 Re1 N21 C22 -103.3(4) . . . . ?
N11 Re1 N21 C22 -12.3(4) . . . . ?
Cl1 Re1 N21 C22 75.7(4) . . . . ?
C16 N11 C12 C13 3.0(8) . . . . ?
Re1 N11 C12 C13 -173.5(4) . . . . ?
C16 N11 C12 C22 177.2(5) . . . . ?
Re1 N11 C12 C22 0.7(6) . . . . ?
N11 C12 C13 C14 -3.0(9) . . . . ?
C22 C12 C13 C14 -176.7(5) . . . . ?
C12 C13 C14 C15 0.8(9) . . . . ?
C13 C14 C15 C16 1.2(10) . . . . ?
C12 N11 C16 C15 -1.0(9) . . . . ?
Re1 N11 C16 C15 175.3(5) . . . . ?
C14 C15 C16 N11 -1.2(10) . . . . ?
C26 N21 C22 C23 9.0(8) . . . . ?
Re1 N21 C22 C23 -164.4(4) . . . . ?
C26 N21 C22 C12 -170.2(5) . . . . ?
Re1 N21 C22 C12 16.4(6) . . . . ?
N11 C12 C22 N21 -11.0(7) . . . . ?
C13 C12 C22 N21 163.0(5) . . . . ?
N11 C12 C22 C23 169.8(5) . . . . ?
C13 C12 C22 C23 -16.1(9) . . . . ?
C25 N24 C23 C22 6.5(8) . . . . ?
C25 N24 C23 C32 -168.8(5) . . . . ?
N21 C22 C23 N24 -13.3(8) . . . . ?
C12 C22 C23 N24 165.8(5) . . . . ?
N21 C22 C23 C32 161.5(5) . . . . ?
C12 C22 C23 C32 -19.4(9) . . . . ?
C23 N24 C25 C26 4.1(8) . . . . ?
C22 N21 C26 C25 1.4(8) . . . . ?
Re1 N21 C26 C25 174.3(4) . . . . ?
N24 C25 C26 N21 -8.3(9) . . . . ?
C36 N31 C32 C33 0.9(8) . . . . ?
C36 N31 C32 C23 -171.5(5) . . . . ?
N24 C23 C32 N31 134.8(5) . . . . ?
C22 C23 C32 N31 -40.2(8) . . . . ?
N24 C23 C32 C33 -37.8(7) . . . . ?
C22 C23 C32 C33 147.1(6) . . . . ?
N31 C32 C33 C34 -1.3(9) . . . . ?
C23 C32 C33 C34 170.6(5) . . . . ?
C32 C33 C34 C35 -0.2(9) . . . . ?
C33 C34 C35 C36 2.1(9) . . . . ?
C32 N31 C36 C35 1.1(8) . . . . ?
C34 C35 C36 N31 -2.6(9) . . . . ?
C51 Re1 C41 O41 -24(4) . . . . ?
C61 Re1 C41 O41 67(4) . . . . ?
N21 Re1 C41 O41 -122(4) . . . . ?
N11 Re1 C41 O41 163(4) . . . . ?
Cl1 Re1 C41 O41 -138(3) . . . . ?
C61 Re1 C51 O51 44(15) . . . . ?
C41 Re1 C51 O51 136(15) . . . . ?
N21 Re1 C51 O51 -130(15) . . . . ?
N11 Re1 C51 O51 -128(15) . . . . ?
Cl1 Re1 C51 O51 -47(15) . . . . ?
C51 Re1 C61 O61 -132(8) . . . . ?
C41 Re1 C61 O61 139(8) . . . . ?
N21 Re1 C61 O61 16(9) . . . . ?
N11 Re1 C61 O61 47(8) . . . . ?
Cl1 Re1 C61 O61 -39(8) . . . . ?
